data_2014260
loop_
_publ_author_name
'Nesterova, Svitlana V.'
'Wiedenfeld, David J.'
'Nesterov, Vladimir N.'

_publ_section_title
;
 5-Acetyl-2-amino-6-methyl-4-(1-naphthyl)-4<i>H</i>-pyran-3-carbonitrile,
 methyl
 6-amino-5-cyano-2-methyl-4-(1-naphthyl)-4<i>H</i>-pyran-3-carboxylate
 and <i>tert</i>-butyl
 6-amino-5-cyano-2-methyl-4-(1-naphthyl)-4<i>H</i>-pyran-3-carboxylate
;
_journal_issue 8
_journal_name_full 'Acta Crystallographica Section C'
_journal_page_first o559
_journal_page_last o563
_journal_paper_doi 10.1107/S0108270104013812
_journal_volume 60
_journal_year 2004
_chemical_formula_iupac 'C22 H22 N2 O3'
_chemical_formula_moiety 'C22 H22 N2 O3'
_chemical_formula_sum 'C22 H22 N2 O3'
_chemical_formula_weight 362.42
_chemical_name_systematic
;
tert-butyl 6-amino-5-cyano-2-methyl-4-(1-naphthyl)-4H-pyran-3-carboxylate
;
_space_group_IT_number 2
_symmetry_cell_setting triclinic
_symmetry_space_group_name_Hall '-P 1'
_symmetry_space_group_name_H-M 'P -1'
_atom_sites_solution_hydrogens geom
_atom_sites_solution_primary direct
_atom_sites_solution_secondary difmap
_audit_creation_method SHELXL97
_cell_angle_alpha 104.69(3)
_cell_angle_beta 109.84(3)
_cell_angle_gamma 102.30(3)
_cell_formula_units_Z 2
_cell_length_a 8.4940(17)
_cell_length_b 10.938(2)
_cell_length_c 11.844(2)
_cell_measurement_reflns_used 24
_cell_measurement_temperature 295(2)
_cell_measurement_theta_max 12
_cell_measurement_theta_min 11
_cell_volume 945.6(5)
_computing_cell_refinement 'CAD-4 Software'
_computing_data_collection 'CAD-4 Software (Enraf-Nonuis, 1989)'
_computing_data_reduction 'SHELXTL-Plus (Sheldrick, 1994)'
_computing_molecular_graphics SHELXTL-Plus
_computing_publication_material SHELXL97
_computing_structure_refinement 'SHELXL97 (Sheldrick, 1997)'
_computing_structure_solution 'SHELXS97 (Sheldrick, 1990)'
_diffrn_ambient_temperature 295(2)
_diffrn_measured_fraction_theta_full 0.988
_diffrn_measured_fraction_theta_max 0.988
_diffrn_measurement_device_type 'Enraf-Nonius CAD-4'
_diffrn_measurement_method \q/2\q
_diffrn_radiation_monochromator graphite
_diffrn_radiation_source 'fine-focus sealed tube'
_diffrn_radiation_type MoK\a
_diffrn_radiation_wavelength 0.71073
_diffrn_reflns_av_R_equivalents 0.1347
_diffrn_reflns_av_sigmaI/netI 0.0707
_diffrn_reflns_limit_h_max 10
_diffrn_reflns_limit_h_min 0
_diffrn_reflns_limit_k_max 13
_diffrn_reflns_limit_k_min -13
_diffrn_reflns_limit_l_max 14
_diffrn_reflns_limit_l_min -15
_diffrn_reflns_number 4336
_diffrn_reflns_theta_full 26.97
_diffrn_reflns_theta_max 26.97
_diffrn_reflns_theta_min 1.95
_diffrn_standards_decay_% 3
_diffrn_standards_interval_count 97
_diffrn_standards_number 3
_exptl_absorpt_coefficient_mu 0.085
_exptl_absorpt_correction_type none
_exptl_crystal_colour colourless
_exptl_crystal_density_diffrn 1.273
_exptl_crystal_density_meas ?
_exptl_crystal_density_method 'not measured'
_exptl_crystal_description prism
_exptl_crystal_F_000 384
_exptl_crystal_size_max 0.50
_exptl_crystal_size_mid 0.40
_exptl_crystal_size_min 0.30
_refine_diff_density_max 0.253
_refine_diff_density_min -0.348
_refine_ls_extinction_method none
_refine_ls_goodness_of_fit_ref 1.022
_refine_ls_hydrogen_treatment constr
_refine_ls_matrix_type full
_refine_ls_number_parameters 248
_refine_ls_number_reflns 4054
_refine_ls_number_restraints 0
_refine_ls_restrained_S_all 1.022
_refine_ls_R_factor_all 0.1246
_refine_ls_R_factor_gt 0.0585
_refine_ls_shift/su_max 0.000
_refine_ls_shift/su_mean 0.000
_refine_ls_structure_factor_coef Fsqd
_refine_ls_weighting_details 'calc w = 1/[\s^2^(Fo^2^)+(0.1P)^2^+0.2P] where P=(Fo^2^+2Fc^2^)/3'
_refine_ls_weighting_scheme calc
_refine_ls_wR_factor_gt 0.1533
_refine_ls_wR_factor_ref 0.1867
_reflns_number_gt 2361
_reflns_number_total 4054
_reflns_threshold_expression I>2\s(I)
_cod_data_source_file sq1162.cif
_cod_data_source_block IIIc
_cod_depositor_comments
;
The following automatic conversions were performed:
'_symmetry_cell_setting' value 'Triclinic' changed to 'triclinic'
according to '/home/saulius/struct/CIF-dictionaries/cif_core.dic'
dictionary named 'cif_core.dic' version 2.4.1 from 2010-06-29.

Automatic conversion script
Id: cif_fix_enum 1527 2010-12-29 10:47:43Z saulius 

The following automatic conversions were performed:

'_symmetry_cell_setting' value 'Triclinic' changed to 'triclinic'
according to /home/saulius/struct/CIF-dictionaries/cif_core.dic
dictionary named 'cif_core.dic' version 2.4.1 from 2010-06-29.

Automatic conversion script
Id: cif_fix_values 1715 2011-07-08 13:25:40Z adriana 

The following automatic conversions were performed:

'_exptl_crystal_density_meas' value 'not measured' was changed to '?'
- the value is perceived as not measured.

Automatic conversion script
Id: cif_fix_values 3008 2015-01-20 13:52:24Z robertas 
;
_cod_original_sg_symbol_H-M P-1
_cod_database_code 2014260
_cod_database_fobs_code 2014260

loop_
_symmetry_equiv_pos_as_xyz
'x, y, z'
'-x, -y, -z'

loop_
_atom_site_label
_atom_site_fract_x
_atom_site_fract_y
_atom_site_fract_z
_atom_site_U_iso_or_equiv
_atom_site_adp_type
_atom_site_calc_flag
_atom_site_refinement_flags
_atom_site_occupancy
_atom_site_disorder_assembly
_atom_site_disorder_group
_atom_site_type_symbol
O1 0.3755(2) 0.33809(17) 0.31858(19) 0.0494(5) Uani d . 1 . . O
O2 0.9395(2) 0.33586(18) 0.33830(18) 0.0499(5) Uani d . 1 . . O
O3 0.7117(2) 0.14366(16) 0.22553(18) 0.0482(5) Uani d . 1 . . O
N1 0.2795(3) 0.5105(2) 0.3444(2) 0.0555(6) Uani d . 1 . . N
H1A 0.2859 0.5926 0.3565 0.067 Uiso calc R 1 . . H
H1B 0.1855 0.4538 0.3365 0.067 Uiso calc R 1 . . H
N2 0.6222(4) 0.7949(2) 0.3923(3) 0.0711(8) Uani d . 1 . . N
C1 0.6016(3) 0.6834(3) 0.3726(3) 0.0466(6) Uani d . 1 . . C
C2 0.4160(3) 0.4707(2) 0.3378(2) 0.0406(5) Uani d . 1 . . C
C3 0.5714(3) 0.5454(2) 0.3480(2) 0.0367(5) Uani d . 1 . . C
C4 0.7117(3) 0.4860(2) 0.3309(2) 0.0351(5) Uani d . 1 . . C
H4A 0.8208 0.5300 0.4100 0.042 Uiso calc R 1 . . H
C5 0.6513(3) 0.3389(2) 0.3088(2) 0.0372(5) Uani d . 1 . . C
C6 0.4980(3) 0.2746(2) 0.3063(2) 0.0420(6) Uani d . 1 . . C
C7 0.7514(3) 0.5095(2) 0.2200(2) 0.0366(5) Uani d . 1 . . C
C8 0.6415(4) 0.4247(3) 0.0971(2) 0.0504(6) Uani d . 1 . . C
H8A 0.5444 0.3551 0.0834 0.060 Uiso calc R 1 . . H
C9 0.6714(5) 0.4397(4) -0.0086(3) 0.0683(9) Uani d . 1 . . C
H9A 0.5938 0.3815 -0.0912 0.082 Uiso calc R 1 . . H
C10 0.8134(5) 0.5393(4) 0.0097(3) 0.0724(10) Uani d . 1 . . C
H10A 0.8330 0.5490 -0.0606 0.087 Uiso calc R 1 . . H
C11 0.9316(4) 0.6282(3) 0.1339(3) 0.0558(7) Uani d . 1 . . C
C12 1.0860(6) 0.7301(4) 0.1566(5) 0.0793(11) Uani d . 1 . . C
H12A 1.1076 0.7401 0.0870 0.095 Uiso calc R 1 . . H
C13 1.2017(5) 0.8124(4) 0.2759(5) 0.0868(13) Uani d . 1 . . C
H13A 1.3044 0.8754 0.2881 0.104 Uiso calc R 1 . . H
C14 1.1679(4) 0.8036(3) 0.3815(4) 0.0681(9) Uani d . 1 . . C
H14A 1.2455 0.8635 0.4635 0.082 Uiso calc R 1 . . H
C15 1.0214(3) 0.7074(2) 0.3649(3) 0.0497(6) Uani d . 1 . . C
H15A 1.0008 0.7025 0.4362 0.060 Uiso calc R 1 . . H
C16 0.9010(3) 0.6156(2) 0.2422(2) 0.0408(6) Uani d . 1 . . C
C17 0.4209(4) 0.1333(3) 0.2938(3) 0.0572(7) Uani d . 1 . . C
H17A 0.5115 0.0921 0.3068 0.086 Uiso calc R 1 . . H
H17B 0.3274 0.0850 0.2096 0.086 Uiso calc R 1 . . H
H17C 0.3744 0.1320 0.3571 0.086 Uiso calc R 1 . . H
C18 0.7834(3) 0.2730(2) 0.2945(2) 0.0390(5) Uani d . 1 . . C
C19 0.8191(3) 0.0591(3) 0.1970(3) 0.0515(7) Uani d . 1 . . C
C20 0.9511(5) 0.0604(4) 0.3198(3) 0.0808(10) Uani d . 1 . . C
H20A 1.0362 0.1487 0.3672 0.121 Uiso calc R 1 . . H
H20B 1.0108 -0.0020 0.3007 0.121 Uiso calc R 1 . . H
H20C 0.8908 0.0355 0.3701 0.121 Uiso calc R 1 . . H
C21 0.9007(5) 0.1050(4) 0.1153(4) 0.0820(10) Uani d . 1 . . C
H21A 0.9892 0.1916 0.1647 0.123 Uiso calc R 1 . . H
H21B 0.8109 0.1104 0.0429 0.123 Uiso calc R 1 . . H
H21C 0.9548 0.0425 0.0857 0.123 Uiso calc R 1 . . H
C22 0.6785(5) -0.0781(3) 0.1219(4) 0.0848(11) Uani d . 1 . . C
H22A 0.5910 -0.0752 0.0467 0.127 Uiso calc R 1 . . H
H22B 0.6229 -0.1033 0.1746 0.127 Uiso calc R 1 . . H
H22C 0.7327 -0.1425 0.0968 0.127 Uiso calc R 1 . . H

loop_
_atom_site_aniso_label
_atom_site_aniso_U_11
_atom_site_aniso_U_22
_atom_site_aniso_U_33
_atom_site_aniso_U_12
_atom_site_aniso_U_13
_atom_site_aniso_U_23
O1 0.0376(9) 0.0433(9) 0.0790(13) 0.0165(8) 0.0343(9) 0.0236(9)
O2 0.0326(9) 0.0520(10) 0.0668(12) 0.0155(8) 0.0231(8) 0.0188(9)
O3 0.0383(9) 0.0400(9) 0.0665(12) 0.0186(8) 0.0234(9) 0.0123(8)
N1 0.0457(12) 0.0503(12) 0.0904(18) 0.0236(11) 0.0427(13) 0.0301(12)
N2 0.0706(17) 0.0460(14) 0.105(2) 0.0249(12) 0.0449(16) 0.0236(14)
C1 0.0438(14) 0.0451(15) 0.0580(16) 0.0212(12) 0.0269(12) 0.0161(12)
C2 0.0406(13) 0.0426(13) 0.0477(13) 0.0195(11) 0.0245(11) 0.0170(11)
C3 0.0360(12) 0.0401(12) 0.0396(12) 0.0170(10) 0.0206(10) 0.0126(10)
C4 0.0301(11) 0.0379(12) 0.0386(12) 0.0106(9) 0.0161(10) 0.0138(10)
C5 0.0352(12) 0.0402(12) 0.0433(13) 0.0172(10) 0.0194(10) 0.0180(10)
C6 0.0394(13) 0.0388(12) 0.0566(15) 0.0181(10) 0.0267(12) 0.0170(11)
C7 0.0358(12) 0.0428(12) 0.0412(12) 0.0205(10) 0.0210(10) 0.0179(10)
C8 0.0470(14) 0.0617(16) 0.0429(14) 0.0220(13) 0.0170(12) 0.0184(12)
C9 0.079(2) 0.095(2) 0.0434(16) 0.047(2) 0.0276(15) 0.0248(16)
C10 0.103(3) 0.103(3) 0.067(2) 0.068(2) 0.059(2) 0.055(2)
C11 0.0702(18) 0.0641(17) 0.081(2) 0.0452(15) 0.0553(17) 0.0496(16)
C12 0.096(3) 0.080(2) 0.140(4) 0.055(2) 0.093(3) 0.081(3)
C13 0.072(2) 0.058(2) 0.181(4) 0.0338(18) 0.083(3) 0.070(3)
C14 0.0491(17) 0.0450(15) 0.116(3) 0.0156(13) 0.0376(18) 0.0336(17)
C15 0.0412(14) 0.0454(14) 0.0706(18) 0.0180(12) 0.0265(13) 0.0263(13)
C16 0.0411(13) 0.0449(13) 0.0573(15) 0.0258(11) 0.0301(12) 0.0286(12)
C17 0.0497(15) 0.0426(14) 0.094(2) 0.0175(12) 0.0426(16) 0.0282(14)
C18 0.0345(12) 0.0447(13) 0.0443(13) 0.0161(10) 0.0199(10) 0.0186(11)
C19 0.0476(15) 0.0492(14) 0.0634(17) 0.0282(12) 0.0268(13) 0.0137(13)
C20 0.090(2) 0.085(2) 0.085(2) 0.063(2) 0.034(2) 0.0321(19)
C21 0.089(2) 0.092(3) 0.079(2) 0.037(2) 0.054(2) 0.019(2)
C22 0.070(2) 0.0506(18) 0.119(3) 0.0236(17) 0.038(2) 0.0054(19)

loop_
_atom_type_symbol
_atom_type_description
_atom_type_scat_dispersion_real
_atom_type_scat_dispersion_imag
_atom_type_scat_source
C C 0.0033 0.0016 'International Tables Vol C Tables 4.2.6.8 and 6.1.1.4'
H H 0.0000 0.0000 'International Tables Vol C Tables 4.2.6.8 and 6.1.1.4'
N N 0.0061 0.0033 'International Tables Vol C Tables 4.2.6.8 and 6.1.1.4'
O O 0.0106 0.0060 'International Tables Vol C Tables 4.2.6.8 and 6.1.1.4'

loop_
_geom_angle_atom_site_label_1
_geom_angle_atom_site_label_2
_geom_angle_atom_site_label_3
_geom_angle
_geom_angle_publ_flag
C2 O1 C6 119.19(18) no
C18 O3 C19 122.45(19) no
C2 N1 H1A 120.0 no
C2 N1 H1B 120.0 no
H1A N1 H1B 120.0 no
N2 C1 C3 178.4(3) no
N1 C2 C3 127.7(2) yes
N1 C2 O1 109.3(2) no
C3 C2 O1 123.0(2) yes
C2 C3 C1 118.1(2) yes
C2 C3 C4 122.4(2) yes
C1 C3 C4 119.5(2) yes
C5 C4 C3 109.68(18) yes
C5 C4 C7 110.79(18) yes
C3 C4 C7 111.01(18) yes
C5 C4 H4A 108.4 no
C3 C4 H4A 108.4 no
C7 C4 H4A 108.4 no
C6 C5 C18 123.1(2) no
C6 C5 C4 123.5(2) yes
C18 C5 C4 113.32(19) no
C5 C6 O1 122.0(2) no
C5 C6 C17 131.3(2) yes
O1 C6 C17 106.7(2) no
C8 C7 C16 119.6(2) no
C8 C7 C4 118.9(2) no
C16 C7 C4 121.5(2) no
C7 C8 C9 121.8(3) no
C7 C8 H8A 119.1 no
C9 C8 H8A 119.1 no
C10 C9 C8 119.8(3) no
C10 C9 H9A 120.1 no
C8 C9 H9A 120.1 no
C9 C10 C11 120.7(3) no
C9 C10 H10A 119.6 no
C11 C10 H10A 119.6 no
C10 C11 C12 122.0(3) no
C10 C11 C16 120.1(3) no
C12 C11 C16 118.0(3) no
C13 C12 C11 121.8(3) no
C13 C12 H12A 119.1 no
C11 C12 H12A 119.1 no
C12 C13 C14 120.2(3) no
C12 C13 H13A 119.9 no
C14 C13 H13A 119.9 no
C15 C14 C13 120.3(3) no
C15 C14 H14A 119.9 no
C13 C14 H14A 119.9 no
C14 C15 C16 121.3(3) no
C14 C15 H15A 119.3 no
C16 C15 H15A 119.3 no
C15 C16 C7 123.7(2) no
C15 C16 C11 118.4(2) no
C7 C16 C11 117.9(2) no
C6 C17 H17A 109.5 no
C6 C17 H17B 109.5 no
H17A C17 H17B 109.5 no
C6 C17 H17C 109.5 no
H17A C17 H17C 109.5 no
H17B C17 H17C 109.5 no
O2 C18 O3 124.7(2) no
O2 C18 C5 121.7(2) no
O3 C18 C5 113.5(2) no
O3 C19 C21 109.2(2) no
O3 C19 C20 109.9(2) no
C21 C19 C20 113.7(3) no
O3 C19 C22 101.7(2) no
C21 C19 C22 110.9(3) no
C20 C19 C22 110.8(3) no
C19 C20 H20A 109.5 no
C19 C20 H20B 109.5 no
H20A C20 H20B 109.5 no
C19 C20 H20C 109.5 no
H20A C20 H20C 109.5 no
H20B C20 H20C 109.5 no
C19 C21 H21A 109.5 no
C19 C21 H21B 109.5 no
H21A C21 H21B 109.5 no
C19 C21 H21C 109.5 no
H21A C21 H21C 109.5 no
H21B C21 H21C 109.5 no
C19 C22 H22A 109.5 no
C19 C22 H22B 109.5 no
H22A C22 H22B 109.5 no
C19 C22 H22C 109.5 no
H22A C22 H22C 109.5 no
H22B C22 H22C 109.5 no

loop_
_geom_bond_atom_site_label_1
_geom_bond_atom_site_label_2
_geom_bond_site_symmetry_1
_geom_bond_site_symmetry_2
_geom_bond_distance
_geom_bond_publ_flag
O1 C2 . . 1.357(3) no
O1 C6 . . 1.395(3) no
O2 C18 . . 1.210(3) yes
O3 C18 . . 1.323(3) no
O3 C19 . . 1.487(3) no
N1 C2 . . 1.342(3) yes
N1 H1A . . 0.8600 no
N1 H1B . . 0.8600 no
N2 C1 . . 1.144(3) yes
C1 C3 . . 1.410(3) yes
C2 C3 . . 1.344(3) yes
C3 C4 . . 1.521(3) yes
C4 C5 . . 1.505(3) yes
C4 C7 . . 1.530(3) yes
C4 H4A . . 0.9800 no
C5 C6 . . 1.329(3) yes
C5 C18 . . 1.489(3) yes
C6 C17 . . 1.491(3) no
C7 C8 . . 1.369(3) no
C7 C16 . . 1.422(3) no
C8 C9 . . 1.401(4) no
C8 H8A . . 0.9300 no
C9 C10 . . 1.353(5) no
C9 H9A . . 0.9300 no
C10 C11 . . 1.405(5) no
C10 H10A . . 0.9300 no
C11 C12 . . 1.422(5) no
C11 C16 . . 1.425(3) no
C12 C13 . . 1.345(6) no
C12 H12A . . 0.9300 no
C13 C14 . . 1.396(5) no
C13 H13A . . 0.9300 no
C14 C15 . . 1.366(4) no
C14 H14A . . 0.9300 no
C15 C16 . . 1.407(4) no
C15 H15A . . 0.9300 no
C17 H17A . . 0.9600 no
C17 H17B . . 0.9600 no
C17 H17C . . 0.9600 no
C19 C21 . . 1.492(4) no
C19 C20 . . 1.499(4) no
C19 C22 . . 1.519(4) no
C20 H20A . . 0.9600 no
C20 H20B . . 0.9600 no
C20 H20C . . 0.9600 no
C21 H21A . . 0.9600 no
C21 H21B . . 0.9600 no
C21 H21C . . 0.9600 no
C22 H22A . . 0.9600 no
C22 H22B . . 0.9600 no
C22 H22C . . 0.9600 no

loop_
_geom_hbond_atom_site_label_D
_geom_hbond_atom_site_label_H
_geom_hbond_atom_site_label_A
_geom_hbond_site_symmetry_A
_geom_hbond_distance_DH
_geom_hbond_distance_HA
_geom_hbond_distance_DA
_geom_hbond_angle_DHA
N1 H1B O2 1_455 0.86 2.22 3.071(3) 171

loop_
_geom_torsion_atom_site_label_1
_geom_torsion_atom_site_label_2
_geom_torsion_atom_site_label_3
_geom_torsion_atom_site_label_4
_geom_torsion
_geom_torsion_publ_flag
C6 O1 C2 N1 178.9(2) no
C6 O1 C2 C3 -1.2(4) no
N1 C2 C3 C1 2.2(4) no
O1 C2 C3 C1 -177.7(2) no
N1 C2 C3 C4 -176.3(2) no
O1 C2 C3 C4 3.8(4) no
C2 C3 C4 C5 -2.8(3) no
C1 C3 C4 C5 178.7(2) no
C2 C3 C4 C7 120.0(2) yes
C1 C3 C4 C7 -58.5(3) no
C3 C4 C5 C6 -0.5(3) no
C7 C4 C5 C6 -123.4(2) no
C3 C4 C5 C18 -178.45(18) no
C7 C4 C5 C18 58.7(3) no
C18 C5 C6 O1 -179.3(2) no
C4 C5 C6 O1 2.9(4) no
C18 C5 C6 C17 1.9(4) no
C4 C5 C6 C17 -175.9(3) no
C2 O1 C6 C5 -2.2(4) no
C2 O1 C6 C17 176.9(2) no
C5 C4 C7 C8 39.9(3) no
C3 C4 C7 C8 -82.2(3) yes
C5 C4 C7 C16 -138.9(2) no
C3 C4 C7 C16 99.0(2) no
C16 C7 C8 C9 -0.5(4) no
C4 C7 C8 C9 -179.3(2) no
C7 C8 C9 C10 0.9(4) no
C8 C9 C10 C11 -0.1(5) no
C9 C10 C11 C12 177.3(3) no
C9 C10 C11 C16 -1.1(4) no
C10 C11 C12 C13 -177.9(3) no
C16 C11 C12 C13 0.5(4) no
C11 C12 C13 C14 -3.1(5) no
C12 C13 C14 C15 3.0(5) no
C13 C14 C15 C16 -0.2(4) no
C14 C15 C16 C7 176.8(2) no
C14 C15 C16 C11 -2.3(4) no
C8 C7 C16 C15 -179.8(2) no
C4 C7 C16 C15 -1.0(3) no
C8 C7 C16 C11 -0.7(3) no
C4 C7 C16 C11 178.1(2) no
C10 C11 C16 C15 -179.3(2) no
C12 C11 C16 C15 2.2(3) no
C10 C11 C16 C7 1.5(3) no
C12 C11 C16 C7 -177.0(2) no
C19 O3 C18 O2 1.7(4) no
C19 O3 C18 C5 178.7(2) no
C6 C5 C18 O2 -154.6(3) yes
C4 C5 C18 O2 23.4(3) no
C6 C5 C18 O3 28.3(3) yes
C4 C5 C18 O3 -153.7(2) no
C18 O3 C19 C21 -64.9(3) no
C18 O3 C19 C20 60.5(3) no
C18 O3 C19 C22 177.9(3) no
